data_7218543
loop_
_publ_author_name
'Zhou, Jia-Jia'
'Yu, Xin'
'Zhao, Ying-Chun'
'Xiao, Xin'
'Zhang, Yun-Qian'
'Xue, Sai-Feng'
'Tao, Zhu'
'Liu, Jing-Xin'
'Zhu, Qian-Jiang'

_publ_section_title
;
 Coordination of Ln3+in ortho-tetramethyl-substituted cucurbituril
 supramolecular assemblies formed in the presence of cadmium nitrate:
 potential applications for isolation of heavier lanthanides
;
_journal_issue 46
_journal_name_full CrystEngComm
_journal_page_first 10674
_journal_paper_doi 10.1039/C4CE00870G
_journal_volume 16
_journal_year 2014
_chemical_formula_moiety 'C40 H54 N25 Sm O20, N O3, Cl, 6(H2 O)'
_chemical_formula_sum 'C40 H66 Cl N26 O29 Sm'
_chemical_formula_weight 1560.99
_chemical_name_systematic
;
 ?
;
_space_group_IT_number 33
_symmetry_cell_setting orthorhombic
_symmetry_space_group_name_Hall 'P -2n -2ac'
_symmetry_space_group_name_H-M 'P c 21 n'
_atom_sites_solution_hydrogens geom
_atom_sites_solution_primary direct
_atom_sites_solution_secondary difmap
_audit_creation_method SHELXL-97
_cell_angle_alpha 90.00
_cell_angle_beta 90.00
_cell_angle_gamma 90.00
_cell_formula_units_Z 4
_cell_length_a 14.6418(17)
_cell_length_b 17.407(2)
_cell_length_c 23.369(3)
_cell_measurement_temperature 293(2)
_cell_volume 5956.1(12)
_computing_structure_refinement 'SHELXL-97 (Sheldrick, 1997)'
_diffrn_ambient_temperature 293(2)
_diffrn_measured_fraction_theta_full 0.998
_diffrn_measured_fraction_theta_max 0.998
_diffrn_measurement_device_type 'Bruker Smart Apex2 CCD Detector'
_diffrn_measurement_method '\f and \w scan'
_diffrn_radiation_monochromator graphite
_diffrn_radiation_source 'fine-focus sealed tube'
_diffrn_radiation_type MoK\a
_diffrn_radiation_wavelength 0.71073
_diffrn_reflns_av_R_equivalents 0.0482
_diffrn_reflns_av_sigmaI/netI 0.0548
_diffrn_reflns_limit_h_max 16
_diffrn_reflns_limit_h_min -17
_diffrn_reflns_limit_k_max 20
_diffrn_reflns_limit_k_min -18
_diffrn_reflns_limit_l_max 27
_diffrn_reflns_limit_l_min -27
_diffrn_reflns_number 36773
_diffrn_reflns_theta_full 25.10
_diffrn_reflns_theta_max 25.10
_diffrn_reflns_theta_min 1.64
_exptl_absorpt_coefficient_mu 1.144
_exptl_absorpt_correction_T_max 0.7709
_exptl_absorpt_correction_T_min 0.7327
_exptl_absorpt_correction_type multi-scan
_exptl_absorpt_process_details 'SADABS (Bruker, 2008)'
_exptl_crystal_colour colorless
_exptl_crystal_density_diffrn 1.741
_exptl_crystal_density_method 'not measured'
_exptl_crystal_description block
_exptl_crystal_F_000 3196
_exptl_crystal_size_max 0.29
_exptl_crystal_size_mid 0.26
_exptl_crystal_size_min 0.24
_platon_squeeze_details
;
;
_refine_diff_density_max 1.569
_refine_diff_density_min -0.609
_refine_diff_density_rms 0.102
_refine_ls_abs_structure_details 'Flack H D (1983), Acta Cryst. A39, 876-881'
_refine_ls_abs_structure_Flack 0.104(12)
_refine_ls_extinction_method none
_refine_ls_goodness_of_fit_ref 1.054
_refine_ls_hydrogen_treatment constr
_refine_ls_matrix_type full
_refine_ls_number_parameters 831
_refine_ls_number_reflns 10279
_refine_ls_number_restraints 1
_refine_ls_restrained_S_all 1.054
_refine_ls_R_factor_all 0.0536
_refine_ls_R_factor_gt 0.0458
_refine_ls_shift/su_max 0.001
_refine_ls_shift/su_mean 0.000
_refine_ls_structure_factor_coef Fsqd
_refine_ls_weighting_details 'calc w=1/[\s^2^(Fo^2^)+(0.0830P)^2^+0.0000P] where P=(Fo^2^+2Fc^2^)/3'
_refine_ls_weighting_scheme calc
_refine_ls_wR_factor_gt 0.1248
_refine_ls_wR_factor_ref 0.1305
_reflns_number_gt 8731
_reflns_number_total 10279
_reflns_threshold_expression >2sigma(I)
_cod_data_source_file c4ce00870g2.cif
_cod_data_source_block 06Sm
_cod_depositor_comments 'Adding full bibliography for 7218542--7218552.cif.'
_cod_original_cell_volume 5956.0(12)
_cod_database_code 7218543

loop_
_symmetry_equiv_pos_as_xyz
'x, y, z'
'-x, y+1/2, -z'
'-x+1/2, y, z+1/2'
'x+1/2, y+1/2, -z+1/2'

loop_
_atom_site_label
_atom_site_type_symbol
_atom_site_fract_x
_atom_site_fract_y
_atom_site_fract_z
_atom_site_U_iso_or_equiv
_atom_site_adp_type
_atom_site_occupancy
_atom_site_symmetry_multiplicity
_atom_site_calc_flag
_atom_site_refinement_flags
_atom_site_disorder_assembly
_atom_site_disorder_group
Cl1 Cl 0.2782(3) 0.5547(10) 0.2571(5) 0.293(8) Uani 0.797(12) 1 d P A 1
Cl1' Cl 0.2732(7) 0.5088(9) 0.2093(5) 0.068(6) Uani 0.203(12) 1 d P A 2
N26 N 0.2261(5) 0.5698(5) 0.5038(4) 0.062(2) Uani 1 1 d . . .
O16 O 0.2989(4) 0.5856(4) 0.4823(3) 0.0763(19) Uani 1 1 d . . .
O17 O 0.1973(6) 0.6068(9) 0.5402(5) 0.175(6) Uani 1 1 d . . .
O18 O 0.1759(9) 0.5178(8) 0.4820(5) 0.164(5) Uani 1 1 d . . .
O1W O 0.2683(3) -0.0293(4) 0.68561(18) 0.0419(11) Uani 1 1 d . . .
O2W O 0.3102(5) 0.0969(3) 0.6123(2) 0.0486(15) Uani 1 1 d . . .
O3W O 0.1312(3) 0.0266(3) 0.58540(18) 0.0404(12) Uani 1 1 d . . .
O4W O 0.4314(3) -0.0317(4) 0.62372(17) 0.0416(10) Uani 1 1 d . . .
O5W O 0.2942(3) 0.0464(3) 0.4991(2) 0.0437(12) Uani 1 1 d . . .
N25 N 0.2227(3) -0.1874(3) 0.6345(2) 0.0344(14) Uani 1 1 d . . .
O13 O 0.3039(3) -0.1690(3) 0.6192(2) 0.0383(13) Uani 1 1 d . . .
O14 O 0.1612(3) -0.1395(3) 0.6215(2) 0.0428(12) Uani 1 1 d . . .
O15 O 0.2086(3) -0.2470(3) 0.6612(3) 0.0507(14) Uani 1 1 d . . .
Sm1 Sm 0.279370(16) -0.03626(3) 0.582280(11) 0.02623(10) Uani 1 1 d . . .
C1 C 0.4120(4) -0.1318(3) 0.4718(2) 0.0275(13) Uani 1 1 d . . .
C2 C 0.5032(4) -0.1664(4) 0.3933(3) 0.0330(15) Uani 1 1 d . . .
C3 C 0.4143(5) -0.2170(4) 0.3935(3) 0.0369(16) Uani 1 1 d . . .
C4 C 0.4209(5) -0.1418(4) 0.3085(3) 0.0364(16) Uani 1 1 d . . .
C5 C 0.2852(4) -0.2239(4) 0.4692(3) 0.0305(15) Uani 1 1 d . . .
H5A H 0.2879 -0.2791 0.4642 0.037 Uiso 1 1 calc R . .
H5B H 0.2840 -0.2136 0.5100 0.037 Uiso 1 1 calc R . .
C6 C 0.2878(4) -0.2252(4) 0.3170(3) 0.0382(17) Uani 1 1 d . . .
H6A H 0.2915 -0.2802 0.3232 0.046 Uiso 1 1 calc R . .
H6B H 0.2882 -0.2165 0.2760 0.046 Uiso 1 1 calc R . .
C7 C 0.1614(4) -0.1325(4) 0.4653(2) 0.0283(14) Uani 1 1 d . . .
C8 C 0.1581(4) -0.2260(4) 0.3927(3) 0.0320(14) Uani 1 1 d . . .
C9 C 0.0643(4) -0.1771(4) 0.3922(3) 0.0319(14) Uani 1 1 d . . .
C10 C 0.1402(4) -0.1569(4) 0.3063(3) 0.0291(14) Uani 1 1 d . . .
C11 C 0.0146(4) -0.0630(4) 0.4581(2) 0.0330(16) Uani 1 1 d . . .
H11A H -0.0439 -0.0889 0.4604 0.040 Uiso 1 1 calc R . .
H11B H 0.0319 -0.0478 0.4965 0.040 Uiso 1 1 calc R . .
C12 C -0.0143(5) -0.1064(5) 0.3095(3) 0.0390(18) Uani 1 1 d . . .
H12A H -0.0118 -0.1123 0.2682 0.047 Uiso 1 1 calc R . .
H12B H -0.0715 -0.1284 0.3225 0.047 Uiso 1 1 calc R . .
C13 C 0.0221(4) 0.0789(4) 0.4440(3) 0.0287(14) Uani 1 1 d . . .
C14 C -0.0547(4) 0.0063(4) 0.3737(2) 0.0297(14) Uani 1 1 d . . .
H14 H -0.1142 -0.0169 0.3820 0.036 Uiso 1 1 calc R . .
C15 C -0.0634(4) 0.0929(4) 0.3602(2) 0.0253(13) Uani 1 1 d . . .
H15 H -0.1271 0.1102 0.3599 0.030 Uiso 1 1 calc R . .
C16 C -0.0005(5) 0.0284(4) 0.2812(3) 0.0337(16) Uani 1 1 d . . .
C17 C -0.0199(5) 0.2111(5) 0.4164(3) 0.0344(16) Uani 1 1 d . . .
H17A H -0.0797 0.2284 0.4042 0.041 Uiso 1 1 calc R . .
H17B H -0.0151 0.2197 0.4574 0.041 Uiso 1 1 calc R . .
C18 C -0.0205(4) 0.1705(4) 0.2705(3) 0.0341(15) Uani 1 1 d . . .
H18A H -0.0156 0.1578 0.2302 0.041 Uiso 1 1 calc R . .
H18B H -0.0781 0.1970 0.2762 0.041 Uiso 1 1 calc R . .
C19 C 0.1207(5) 0.2899(4) 0.4172(3) 0.0310(15) Uani 1 1 d . . .
C20 C 0.0440(4) 0.2820(4) 0.3281(3) 0.0349(15) Uani 1 1 d . . .
H20 H -0.0093 0.3148 0.3213 0.042 Uiso 1 1 calc R . .
C21 C 0.1373(4) 0.3270(4) 0.3215(3) 0.0328(15) Uani 1 1 d . . .
H21 H 0.1271 0.3793 0.3076 0.039 Uiso 1 1 calc R . .
C22 C 0.1350(5) 0.2229(4) 0.2587(3) 0.0363(16) Uani 1 1 d . . .
C23 C 0.2547(5) 0.3694(4) 0.3938(3) 0.0372(16) Uani 1 1 d . . .
H23A H 0.2550 0.4181 0.3736 0.045 Uiso 1 1 calc R . .
H23B H 0.2519 0.3805 0.4344 0.045 Uiso 1 1 calc R . .
C24 C 0.2693(4) 0.3074(4) 0.2518(3) 0.0278(14) Uani 1 1 d . . .
H24A H 0.2724 0.2855 0.2137 0.033 Uiso 1 1 calc R . .
H24B H 0.2666 0.3628 0.2478 0.033 Uiso 1 1 calc R . .
C25 C 0.3829(5) 0.2841(4) 0.4202(3) 0.0343(16) Uani 1 1 d . . .
C26 C 0.3881(4) 0.3328(4) 0.3284(3) 0.0363(15) Uani 1 1 d . . .
H26 H 0.3971 0.3862 0.3163 0.044 Uiso 1 1 calc R . .
C27 C 0.4809(4) 0.2945(4) 0.3422(3) 0.0355(15) Uani 1 1 d . . .
H27 H 0.5310 0.3317 0.3445 0.043 Uiso 1 1 calc R . .
C28 C 0.4165(5) 0.2365(5) 0.2607(3) 0.0426(18) Uani 1 1 d . . .
C29 C 0.5330(5) 0.2202(4) 0.4311(3) 0.0343(15) Uani 1 1 d . . .
H29A H 0.5903 0.2472 0.4255 0.041 Uiso 1 1 calc R . .
H29B H 0.5172 0.2241 0.4713 0.041 Uiso 1 1 calc R . .
C30 C 0.5722(5) 0.1977(4) 0.2846(3) 0.0406(17) Uani 1 1 d . . .
H30A H 0.6246 0.2280 0.2963 0.049 Uiso 1 1 calc R . .
H30B H 0.5778 0.1881 0.2439 0.049 Uiso 1 1 calc R . .
C31 C 0.5206(4) 0.0831(4) 0.4520(3) 0.0298(14) Uani 1 1 d . . .
C32 C 0.6086(4) 0.1150(4) 0.3725(3) 0.0363(17) Uani 1 1 d . . .
H32 H 0.6693 0.1380 0.3771 0.044 Uiso 1 1 calc R . .
C33 C 0.6111(5) 0.0270(4) 0.3803(3) 0.0381(16) Uani 1 1 d . . .
H33 H 0.6735 0.0078 0.3853 0.046 Uiso 1 1 calc R . .
C34 C 0.5584(5) 0.0556(5) 0.2885(3) 0.0442(19) Uani 1 1 d . . .
C35 C 0.5535(4) -0.0559(4) 0.4636(3) 0.0328(16) Uani 1 1 d . . .
H35A H 0.5384 -0.0442 0.5031 0.039 Uiso 1 1 calc R . .
H35B H 0.6141 -0.0784 0.4632 0.039 Uiso 1 1 calc R . .
C36 C 0.5730(6) -0.0822(5) 0.3131(3) 0.047(2) Uani 1 1 d . . .
H36A H 0.6311 -0.1034 0.3253 0.056 Uiso 1 1 calc R . .
H36B H 0.5701 -0.0865 0.2718 0.056 Uiso 1 1 calc R . .
C37 C 0.5925(5) -0.2088(5) 0.4003(4) 0.048(2) Uani 1 1 d . . .
H37A H 0.5939 -0.2334 0.4371 0.072 Uiso 1 1 calc R . .
H37B H 0.6423 -0.1731 0.3975 0.072 Uiso 1 1 calc R . .
H37C H 0.5981 -0.2469 0.3708 0.072 Uiso 1 1 calc R . .
C38 C 0.4289(6) -0.3020(5) 0.3924(3) 0.0459(19) Uani 1 1 d . . .
H38A H 0.4566 -0.3180 0.4277 0.069 Uiso 1 1 calc R . .
H38B H 0.4681 -0.3151 0.3610 0.069 Uiso 1 1 calc R . .
H38C H 0.3712 -0.3274 0.3879 0.069 Uiso 1 1 calc R . .
C39 C 0.1457(6) -0.3116(4) 0.3920(3) 0.049(2) Uani 1 1 d . . .
H39A H 0.1165 -0.3267 0.3570 0.074 Uiso 1 1 calc R . .
H39B H 0.1084 -0.3267 0.4239 0.074 Uiso 1 1 calc R . .
H39C H 0.2042 -0.3362 0.3948 0.074 Uiso 1 1 calc R . .
C40 C -0.0219(6) -0.2232(6) 0.4085(3) 0.042(2) Uani 1 1 d . . .
H40A H -0.0169 -0.2404 0.4474 0.063 Uiso 1 1 calc R . .
H40B H -0.0276 -0.2669 0.3836 0.063 Uiso 1 1 calc R . .
H40C H -0.0749 -0.1911 0.4046 0.063 Uiso 1 1 calc R . .
N1 N 0.4877(4) -0.1128(3) 0.4417(2) 0.0303(12) Uani 1 1 d . . .
N2 N 0.3674(3) -0.1910(3) 0.4457(2) 0.0288(12) Uani 1 1 d . . .
N3 N 0.4989(4) -0.1284(3) 0.3381(2) 0.0357(13) Uani 1 1 d . . .
N4 N 0.3679(3) -0.1898(3) 0.3414(2) 0.0314(12) Uani 1 1 d . . .
N5 N 0.2021(3) -0.1967(3) 0.4448(2) 0.0281(12) Uani 1 1 d . . .
N6 N 0.0832(4) -0.1169(3) 0.4356(2) 0.0315(12) Uani 1 1 d . . .
N7 N 0.2008(3) -0.1975(3) 0.3402(2) 0.0332(13) Uani 1 1 d . . .
N8 N 0.0616(3) -0.1500(3) 0.3351(2) 0.0327(13) Uani 1 1 d . . .
N9 N 0.0050(4) 0.0047(4) 0.4233(2) 0.0348(13) Uani 1 1 d . . .
N10 N -0.0109(4) 0.1292(4) 0.4047(3) 0.0345(15) Uani 1 1 d . . .
N11 N -0.0138(3) -0.0266(4) 0.3228(2) 0.0355(14) Uani 1 1 d . . .
N12 N -0.0206(3) 0.0990(3) 0.3043(2) 0.0318(12) Uani 1 1 d . . .
N13 N 0.0500(4) 0.2560(3) 0.3872(2) 0.0376(14) Uani 1 1 d . . .
N14 N 0.1730(3) 0.3274(3) 0.3778(2) 0.0343(13) Uani 1 1 d . . .
N15 N 0.0527(4) 0.2206(3) 0.2859(2) 0.0364(13) Uani 1 1 d . . .
N16 N 0.1856(4) 0.2811(4) 0.2794(2) 0.0369(13) Uani 1 1 d . . .
N17 N 0.3394(4) 0.3296(3) 0.3818(2) 0.0340(12) Uani 1 1 d . . .
N18 N 0.4611(4) 0.2587(4) 0.3968(3) 0.0399(15) Uani 1 1 d . . .
N19 N 0.3509(4) 0.2876(3) 0.2822(2) 0.0382(13) Uani 1 1 d . . .
N20 N 0.4912(4) 0.2411(3) 0.2947(2) 0.0354(13) Uani 1 1 d . . .
N21 N 0.5461(4) 0.1403(4) 0.4169(2) 0.0339(14) Uani 1 1 d . . .
N22 N 0.5552(4) 0.0145(4) 0.4315(2) 0.0372(14) Uani 1 1 d . . .
N23 N 0.5742(4) 0.1245(3) 0.3149(2) 0.0364(13) Uani 1 1 d . . .
N24 N 0.5704(4) -0.0004(4) 0.3286(3) 0.0387(15) Uani 1 1 d . . .
O1 O 0.3873(3) -0.1006(3) 0.51725(17) 0.0321(10) Uani 1 1 d . . .
O2 O 0.1894(3) -0.0946(3) 0.50617(18) 0.0370(11) Uani 1 1 d . . .
O3 O 0.0611(3) 0.0951(3) 0.48741(18) 0.0407(11) Uani 1 1 d . . .
O4 O 0.1317(3) 0.2864(3) 0.46787(18) 0.0396(11) Uani 1 1 d . . .
O5 O 0.3576(3) 0.2709(3) 0.4694(2) 0.0509(13) Uani 1 1 d . . .
O6 O 0.4743(3) 0.0893(3) 0.49483(18) 0.0383(11) Uani 1 1 d . . .
O7 O 0.4020(4) -0.1182(3) 0.26237(19) 0.0480(13) Uani 1 1 d . . .
O8 O 0.1564(3) -0.1365(3) 0.25774(17) 0.0362(11) Uani 1 1 d . . .
O9 O 0.0249(4) 0.0162(3) 0.2326(2) 0.0519(14) Uani 1 1 d . . .
O10 O 0.1566(3) 0.1789(3) 0.21908(19) 0.0421(12) Uani 1 1 d . . .
O11 O 0.4056(3) 0.1973(3) 0.21889(19) 0.0478(13) Uani 1 1 d . . .
O12 O 0.5350(4) 0.0463(4) 0.2388(2) 0.0619(16) Uani 1 1 d . . .

loop_
_atom_site_aniso_label
_atom_site_aniso_U_11
_atom_site_aniso_U_22
_atom_site_aniso_U_33
_atom_site_aniso_U_23
_atom_site_aniso_U_13
_atom_site_aniso_U_12
Cl1 0.059(3) 0.55(2) 0.269(13) -0.072(14) 0.048(4) -0.033(5)
Cl1' 0.049(7) 0.109(11) 0.047(7) -0.030(6) 0.015(4) -0.025(5)
N26 0.063(5) 0.073(6) 0.051(5) 0.006(4) 0.006(4) -0.006(4)
O16 0.070(4) 0.086(5) 0.073(4) -0.003(4) 0.031(4) 0.001(4)
O17 0.094(6) 0.324(18) 0.108(8) -0.097(10) 0.060(6) -0.047(9)
O18 0.174(10) 0.164(10) 0.154(10) -0.006(9) 0.043(9) -0.080(10)
O1W 0.050(2) 0.050(3) 0.0247(19) 0.006(3) 0.0016(17) 0.015(3)
O2W 0.076(4) 0.031(3) 0.039(3) -0.001(3) -0.016(3) -0.005(3)
O3W 0.045(3) 0.042(3) 0.034(3) -0.002(2) -0.001(2) 0.011(2)
O4W 0.033(2) 0.054(3) 0.037(2) -0.004(3) -0.0047(17) -0.006(3)
O5W 0.051(3) 0.045(3) 0.034(3) 0.001(2) 0.002(2) -0.001(2)
N25 0.040(3) 0.031(3) 0.033(3) 0.006(3) -0.005(2) -0.003(2)
O13 0.024(2) 0.048(3) 0.043(3) 0.004(3) 0.008(2) 0.001(2)
O14 0.029(2) 0.051(3) 0.049(3) 0.010(2) -0.003(2) 0.007(2)
O15 0.048(3) 0.045(3) 0.060(4) 0.017(3) -0.005(2) -0.018(2)
Sm1 0.02781(15) 0.02917(17) 0.02171(15) -0.00147(19) -0.00336(10) 0.00053(19)
C1 0.041(4) 0.019(3) 0.022(3) 0.001(3) -0.002(3) 0.002(3)
C2 0.036(3) 0.037(4) 0.026(3) -0.006(3) 0.004(3) 0.011(3)
C3 0.047(4) 0.046(4) 0.017(3) 0.000(3) 0.010(3) 0.015(3)
C4 0.037(4) 0.041(4) 0.031(4) -0.011(3) 0.004(3) 0.007(3)
C5 0.039(4) 0.028(4) 0.024(3) 0.005(3) -0.006(3) 0.002(3)
C6 0.053(4) 0.035(4) 0.027(4) -0.016(3) 0.002(3) 0.002(3)
C7 0.030(3) 0.035(4) 0.020(3) 0.001(3) 0.000(2) -0.007(3)
C8 0.043(4) 0.035(4) 0.019(3) 0.000(3) -0.005(3) -0.008(3)
C9 0.036(3) 0.034(4) 0.026(3) -0.006(3) -0.005(3) -0.007(3)
C10 0.035(3) 0.023(3) 0.029(3) -0.008(3) -0.008(3) -0.006(3)
C11 0.032(3) 0.050(4) 0.017(3) 0.001(3) 0.004(2) -0.001(3)
C12 0.036(4) 0.057(5) 0.024(4) 0.001(3) -0.008(3) -0.008(3)
C13 0.025(3) 0.037(4) 0.025(3) 0.007(3) 0.004(3) 0.004(3)
C14 0.026(3) 0.045(4) 0.018(3) 0.001(3) -0.002(2) 0.004(3)
C15 0.018(3) 0.036(4) 0.022(3) -0.005(3) -0.003(2) 0.000(2)
C16 0.032(3) 0.048(4) 0.021(3) 0.000(3) -0.003(3) 0.005(3)
C17 0.032(4) 0.042(4) 0.029(3) -0.006(3) 0.004(3) -0.003(3)
C18 0.036(3) 0.045(4) 0.021(3) 0.004(3) -0.002(3) 0.000(3)
C19 0.029(3) 0.032(4) 0.032(4) -0.003(3) 0.002(3) 0.003(3)
C20 0.032(3) 0.044(4) 0.028(3) 0.002(3) 0.003(3) 0.005(3)
C21 0.038(3) 0.038(4) 0.022(3) 0.016(3) -0.001(3) -0.001(3)
C22 0.042(4) 0.044(4) 0.023(3) 0.008(3) -0.003(3) 0.009(3)
C23 0.041(4) 0.033(4) 0.038(4) -0.008(3) -0.006(3) -0.007(3)
C24 0.037(4) 0.018(3) 0.029(3) 0.003(3) 0.010(3) -0.004(2)
C25 0.042(4) 0.039(4) 0.022(3) -0.009(3) 0.009(3) -0.002(3)
C26 0.046(4) 0.024(4) 0.039(4) 0.003(3) 0.000(3) -0.014(3)
C27 0.036(3) 0.035(4) 0.035(4) 0.011(3) -0.002(3) -0.006(3)
C28 0.036(4) 0.058(5) 0.034(4) 0.009(4) 0.007(3) -0.014(3)
C29 0.038(4) 0.039(4) 0.026(3) 0.005(3) -0.002(3) -0.004(3)
C30 0.031(3) 0.058(5) 0.032(4) 0.016(3) 0.013(3) 0.005(3)
C31 0.026(3) 0.033(4) 0.030(3) -0.001(3) 0.001(3) -0.005(3)
C32 0.025(3) 0.055(5) 0.030(4) 0.006(3) 0.011(3) -0.007(3)
C33 0.029(3) 0.060(5) 0.025(3) -0.002(3) 0.005(3) -0.005(3)
C34 0.042(4) 0.061(6) 0.029(4) 0.003(4) 0.009(3) -0.003(4)
C35 0.031(3) 0.041(5) 0.026(3) -0.004(3) -0.001(2) -0.001(3)
C36 0.042(4) 0.070(7) 0.028(4) 0.008(4) 0.021(3) -0.003(4)
C37 0.039(4) 0.047(5) 0.057(5) -0.006(4) -0.004(4) 0.009(4)
C38 0.066(5) 0.041(5) 0.030(4) 0.002(3) 0.003(4) -0.001(4)
C39 0.071(5) 0.038(5) 0.039(4) -0.015(4) -0.005(4) 0.002(4)
C40 0.040(4) 0.060(6) 0.026(4) -0.002(4) 0.005(3) -0.024(4)
N1 0.033(3) 0.039(3) 0.019(3) -0.009(2) 0.006(2) 0.001(3)
N2 0.037(3) 0.033(3) 0.017(2) -0.001(2) 0.004(2) 0.007(2)
N3 0.043(3) 0.034(3) 0.030(3) 0.002(3) 0.010(3) -0.002(2)
N4 0.028(3) 0.036(3) 0.029(3) 0.000(2) 0.001(2) 0.006(2)
N5 0.039(3) 0.031(3) 0.015(3) 0.000(2) -0.001(2) -0.003(2)
N6 0.032(3) 0.035(3) 0.026(3) -0.007(2) -0.005(2) -0.003(2)
N7 0.030(3) 0.044(4) 0.026(3) 0.002(3) -0.004(2) 0.003(2)
N8 0.033(3) 0.045(4) 0.020(3) 0.000(2) -0.004(2) 0.001(2)
N9 0.031(3) 0.050(4) 0.023(3) -0.004(3) 0.002(2) 0.003(3)
N10 0.036(3) 0.047(4) 0.021(3) -0.005(3) 0.000(3) 0.006(3)
N11 0.042(3) 0.043(4) 0.022(2) -0.001(3) -0.001(2) 0.009(3)
N12 0.032(3) 0.040(3) 0.024(3) 0.005(2) 0.005(2) 0.003(2)
N13 0.038(3) 0.048(4) 0.027(3) 0.003(3) -0.003(2) -0.007(3)
N14 0.028(3) 0.044(3) 0.030(3) -0.002(3) -0.004(2) -0.007(3)
N15 0.036(3) 0.044(4) 0.029(3) -0.004(3) 0.004(2) -0.001(3)
N16 0.037(3) 0.043(4) 0.031(3) 0.002(3) -0.004(2) -0.006(3)
N17 0.037(3) 0.035(3) 0.030(3) 0.004(3) 0.004(2) -0.007(2)
N18 0.039(3) 0.047(4) 0.034(3) 0.003(3) 0.000(3) 0.002(3)
N19 0.039(3) 0.043(4) 0.032(3) 0.003(3) -0.001(2) -0.001(3)
N20 0.036(3) 0.047(4) 0.024(3) 0.009(3) 0.000(2) -0.007(3)
N21 0.031(3) 0.041(4) 0.030(3) 0.003(2) -0.001(2) 0.002(3)
N22 0.038(3) 0.049(4) 0.024(3) 0.001(3) 0.010(2) -0.004(3)
N23 0.038(3) 0.047(4) 0.024(3) 0.000(3) 0.004(2) -0.010(3)
N24 0.048(3) 0.041(4) 0.027(3) -0.003(3) 0.008(3) -0.011(3)
O1 0.036(2) 0.035(3) 0.025(2) -0.003(2) 0.0017(18) -0.0016(19)
O2 0.038(2) 0.044(3) 0.028(2) -0.012(2) -0.009(2) 0.002(2)
O3 0.051(3) 0.041(3) 0.030(2) 0.001(2) -0.016(2) -0.001(2)
O4 0.045(3) 0.052(3) 0.022(2) 0.001(2) 0.000(2) -0.003(2)
O5 0.046(3) 0.070(4) 0.037(3) 0.004(3) 0.002(2) 0.000(3)
O6 0.045(3) 0.045(3) 0.025(2) -0.004(2) 0.008(2) -0.007(2)
O7 0.065(3) 0.056(3) 0.023(2) 0.006(2) 0.004(2) 0.004(3)
O8 0.049(3) 0.041(3) 0.018(2) 0.010(2) 0.0016(19) -0.008(2)
O9 0.060(3) 0.069(4) 0.027(3) -0.004(2) 0.006(2) 0.012(3)
O10 0.046(3) 0.048(3) 0.032(2) -0.007(2) 0.010(2) 0.000(2)
O11 0.045(3) 0.076(4) 0.023(2) -0.012(3) -0.001(2) -0.006(3)
O12 0.088(4) 0.069(4) 0.028(3) 0.006(3) -0.003(3) -0.016(3)

loop_
_atom_type_symbol
_atom_type_description
_atom_type_scat_dispersion_real
_atom_type_scat_dispersion_imag
_atom_type_scat_source
C C 0.0033 0.0016 'International Tables Vol C Tables 4.2.6.8 and 6.1.1.4'
H H 0.0000 0.0000 'International Tables Vol C Tables 4.2.6.8 and 6.1.1.4'
N N 0.0061 0.0033 'International Tables Vol C Tables 4.2.6.8 and 6.1.1.4'
O O 0.0106 0.0060 'International Tables Vol C Tables 4.2.6.8 and 6.1.1.4'
Sm Sm -0.1638 3.4418 'International Tables Vol C Tables 4.2.6.8 and 6.1.1.4'
Cl Cl 0.1484 0.1585 'International Tables Vol C Tables 4.2.6.8 and 6.1.1.4'

loop_
_geom_angle_atom_site_label_1
_geom_angle_atom_site_label_2
_geom_angle_atom_site_label_3
_geom_angle
O17 N26 O16 120.3(10)
O17 N26 O18 118.9(10)
O16 N26 O18 120.3(10)
O15 N25 O14 124.0(5)
O15 N25 O13 120.6(5)
O14 N25 O13 115.3(6)
N25 O13 Sm1 101.3(4)
N25 O14 Sm1 93.8(3)
O1W Sm1 O5W 140.7(2)
O1W Sm1 O4W 70.28(14)
O5W Sm1 O4W 102.57(17)
O1W Sm1 O3W 83.56(14)
O5W Sm1 O3W 80.64(16)
O4W Sm1 O3W 142.31(19)
O1W Sm1 O2 135.41(18)
O5W Sm1 O2 73.20(17)
O4W Sm1 O2 143.20(17)
O3W Sm1 O2 74.14(16)
O1W Sm1 O1 132.89(15)
O5W Sm1 O1 73.63(15)
O4W Sm1 O1 70.89(15)
O3W Sm1 O1 142.77(14)
O2 Sm1 O1 72.95(15)
O1W Sm1 O2W 71.4(2)
O5W Sm1 O2W 69.78(18)
O4W Sm1 O2W 71.8(2)
O3W Sm1 O2W 74.4(2)
O2 Sm1 O2W 134.40(18)
O1 Sm1 O2W 119.11(19)
O1W Sm1 O13 73.2(2)
O5W Sm1 O13 144.42(17)
O4W Sm1 O13 76.1(2)
O3W Sm1 O13 122.38(17)
O2 Sm1 O13 86.78(17)
O1 Sm1 O13 72.48(15)
O2W Sm1 O13 138.36(14)
O1W Sm1 O14 69.28(19)
O5W Sm1 O14 137.31(16)
O4W Sm1 O14 118.78(17)
O3W Sm1 O14 73.31(16)
O2 Sm1 O14 67.52(15)
O1 Sm1 O14 108.85(15)
O2W Sm1 O14 131.08(19)
O13 Sm1 O14 49.29(15)
O1 C1 N1 125.0(6)
O1 C1 N2 124.8(6)
N1 C1 N2 110.1(5)
N3 C2 N1 112.6(6)
N3 C2 C37 110.9(6)
N1 C2 C37 110.9(6)
N3 C2 C3 102.8(5)
N1 C2 C3 102.9(5)
C37 C2 C3 116.3(6)
N4 C3 N2 111.8(5)
N4 C3 C38 111.8(6)
N2 C3 C38 112.6(6)
N4 C3 C2 101.5(5)
N2 C3 C2 102.5(5)
C38 C3 C2 115.9(6)
O7 C4 N3 126.9(7)
O7 C4 N4 126.0(7)
N3 C4 N4 107.1(6)
N5 C5 N2 115.5(5)
N5 C5 H5A 108.4
N2 C5 H5A 108.4
N5 C5 H5B 108.4
N2 C5 H5B 108.4
H5A C5 H5B 107.5
N4 C6 N7 114.8(6)
N4 C6 H6A 108.6
N7 C6 H6A 108.6
N4 C6 H6B 108.6
N7 C6 H6B 108.6
H6A C6 H6B 107.5
O2 C7 N5 124.7(6)
O2 C7 N6 124.6(6)
N5 C7 N6 110.7(5)
N7 C8 N5 113.0(5)
N7 C8 C39 112.3(6)
N5 C8 C39 113.9(6)
N7 C8 C9 100.3(5)
N5 C8 C9 101.3(5)
C39 C8 C9 114.8(6)
N8 C9 N6 114.5(6)
N8 C9 C40 112.5(5)
N6 C9 C40 110.6(6)
N8 C9 C8 101.9(5)
N6 C9 C8 102.0(5)
C40 C9 C8 114.8(6)
O8 C10 N8 127.8(6)
O8 C10 N7 124.1(6)
N8 C10 N7 108.0(5)
N9 C11 N6 112.8(5)
N9 C11 H11A 109.0
N6 C11 H11A 109.0
N9 C11 H11B 109.0
N6 C11 H11B 109.0
H11A C11 H11B 107.8
N11 C12 N8 114.2(5)
N11 C12 H12A 108.7
N8 C12 H12A 108.7
N11 C12 H12B 108.7
N8 C12 H12B 108.7
H12A C12 H12B 107.6
O3 C13 N10 126.2(7)
O3 C13 N9 126.4(6)
N10 C13 N9 107.3(6)
N11 C14 N9 113.5(5)
N11 C14 C15 104.6(5)
N9 C14 C15 103.3(5)
N11 C14 H14 111.6
N9 C14 H14 111.6
C15 C14 H14 111.6
N10 C15 N12 112.8(5)
N10 C15 C14 103.8(5)
N12 C15 C14 102.6(5)
N10 C15 H15 112.3
N12 C15 H15 112.3
C14 C15 H15 112.3
O9 C16 N12 126.1(7)
O9 C16 N11 125.5(7)
N12 C16 N11 108.4(5)
N13 C17 N10 111.9(6)
N13 C17 H17A 109.2
N10 C17 H17A 109.2
N13 C17 H17B 109.2
N10 C17 H17B 109.2
H17A C17 H17B 107.9
N15 C18 N12 112.4(5)
N15 C18 H18A 109.1
N12 C18 H18A 109.1
N15 C18 H18B 109.1
N12 C18 H18B 109.1
H18A C18 H18B 107.9
O4 C19 N14 128.1(6)
O4 C19 N13 125.5(6)
N14 C19 N13 106.4(5)
N13 C20 N15 114.0(6)
N13 C20 C21 101.2(5)
N15 C20 C21 102.8(5)
N13 C20 H20 112.6
N15 C20 H20 112.6
C21 C20 H20 112.6
N14 C21 N16 116.9(5)
N14 C21 C20 103.3(5)
N16 C21 C20 102.4(5)
N14 C21 H21 111.1
N16 C21 H21 111.1
C20 C21 H21 111.1
O10 C22 N16 126.4(6)
O10 C22 N15 123.7(7)
N16 C22 N15 109.9(6)
N17 C23 N14 114.5(6)
N17 C23 H23A 108.6
N14 C23 H23A 108.6
N17 C23 H23B 108.6
N14 C23 H23B 108.6
H23A C23 H23B 107.6
N19 C24 N16 114.0(6)
N19 C24 H24A 108.8
N16 C24 H24A 108.8
N19 C24 H24B 108.8
N16 C24 H24B 108.8
H24A C24 H24B 107.6
O5 C25 N18 125.2(7)
O5 C25 N17 125.9(6)
N18 C25 N17 108.9(5)
N17 C26 N19 116.2(5)
N17 C26 C27 103.7(5)
N19 C26 C27 104.7(6)
N17 C26 H26 110.6
N19 C26 H26 110.6
C27 C26 H26 110.6
N18 C27 N20 114.7(6)
N18 C27 C26 101.2(5)
N20 C27 C26 101.9(5)
N18 C27 H27 112.7
N20 C27 H27 112.7
C26 C27 H27 112.7
O11 C28 N20 128.1(7)
O11 C28 N19 124.1(7)
N20 C28 N19 107.9(6)
N21 C29 N18 113.9(6)
N21 C29 H29A 108.8
N18 C29 H29A 108.8
N21 C29 H29B 108.8
N18 C29 H29B 108.8
H29A C29 H29B 107.7
N20 C30 N23 113.5(5)
N20 C30 H30A 108.9
N23 C30 H30A 108.9
N20 C30 H30B 108.9
N23 C30 H30B 108.9
H30A C30 H30B 107.7
O6 C31 N21 126.3(6)
O6 C31 N22 124.6(6)
N21 C31 N22 109.1(5)
N23 C32 N21 114.3(5)
N23 C32 C33 103.4(6)
N21 C32 C33 103.4(5)
N23 C32 H32 111.7
N21 C32 H32 111.7
C33 C32 H32 111.7
N24 C33 N22 114.0(6)
N24 C33 C32 102.8(6)
N22 C33 C32 103.3(5)
N24 C33 H33 112.0
N22 C33 H33 112.0
C32 C33 H33 112.0
O12 C34 N24 126.5(8)
O12 C34 N23 126.3(7)
N24 C34 N23 107.2(6)
N22 C35 N1 113.7(5)
N22 C35 H35A 108.8
N1 C35 H35A 108.8
N22 C35 H35B 108.8
N1 C35 H35B 108.8
H35A C35 H35B 107.7
N24 C36 N3 114.3(6)
N24 C36 H36A 108.7
N3 C36 H36A 108.7
N24 C36 H36B 108.7
N3 C36 H36B 108.7
H36A C36 H36B 107.6
C2 C37 H37A 109.5
C2 C37 H37B 109.5
H37A C37 H37B 109.5
C2 C37 H37C 109.5
H37A C37 H37C 109.5
H37B C37 H37C 109.5
C3 C38 H38A 109.5
C3 C38 H38B 109.5
H38A C38 H38B 109.5
C3 C38 H38C 109.5
H38A C38 H38C 109.5
H38B C38 H38C 109.5
C8 C39 H39A 109.5
C8 C39 H39B 109.5
H39A C39 H39B 109.5
C8 C39 H39C 109.5
H39A C39 H39C 109.5
H39B C39 H39C 109.5
C9 C40 H40A 109.5
C9 C40 H40B 109.5
H40A C40 H40B 109.5
C9 C40 H40C 109.5
H40A C40 H40C 109.5
H40B C40 H40C 109.5
C1 N1 C35 121.2(5)
C1 N1 C2 111.6(5)
C35 N1 C2 126.0(5)
C1 N2 C5 122.0(5)
C1 N2 C3 112.3(5)
C5 N2 C3 125.6(5)
C4 N3 C2 114.3(5)
C4 N3 C36 120.8(6)
C2 N3 C36 124.8(6)
C4 N4 C6 119.8(6)
C4 N4 C3 113.4(5)
C6 N4 C3 124.3(6)
C7 N5 C5 120.6(5)
C7 N5 C8 112.7(5)
C5 N5 C8 126.2(5)
C7 N6 C11 121.1(5)
C7 N6 C9 111.4(5)
C11 N6 C9 124.5(5)
C10 N7 C8 112.3(5)
C10 N7 C6 120.9(6)
C8 N7 C6 124.7(6)
C10 N8 C9 114.9(5)
C10 N8 C12 119.3(5)
C9 N8 C12 125.1(5)
C13 N9 C11 122.9(5)
C13 N9 C14 111.5(5)
C11 N9 C14 121.7(6)
C13 N10 C15 113.3(6)
C13 N10 C17 122.3(6)
C15 N10 C17 121.2(6)
C16 N11 C12 121.7(6)
C16 N11 C14 111.2(6)
C12 N11 C14 124.3(6)
C16 N12 C15 112.3(5)
C16 N12 C18 123.1(5)
C15 N12 C18 122.9(5)
C19 N13 C20 113.1(5)
C19 N13 C17 121.1(5)
C20 N13 C17 124.7(5)
C19 N14 C21 114.7(5)
C19 N14 C23 122.0(5)
C21 N14 C23 123.2(5)
C22 N15 C18 124.3(6)
C22 N15 C20 111.8(5)
C18 N15 C20 123.5(5)
C22 N16 C21 113.0(5)
C22 N16 C24 122.7(6)
C21 N16 C24 122.4(5)
C25 N17 C26 111.3(5)
C25 N17 C23 123.7(5)
C26 N17 C23 125.0(6)
C25 N18 C27 112.8(6)
C25 N18 C29 122.3(6)
C27 N18 C29 121.9(5)
C28 N19 C24 123.2(6)
C28 N19 C26 110.8(5)
C24 N19 C26 123.7(6)
C28 N20 C30 123.0(6)
C28 N20 C27 113.6(6)
C30 N20 C27 123.4(5)
C31 N21 C29 122.6(5)
C31 N21 C32 112.7(6)
C29 N21 C32 122.7(6)
C31 N22 C35 123.2(5)
C31 N22 C33 111.1(6)
C35 N22 C33 124.2(6)
C34 N23 C32 112.2(6)
C34 N23 C30 123.0(6)
C32 N23 C30 123.9(6)
C34 N24 C33 113.3(6)
C34 N24 C36 121.8(7)
C33 N24 C36 121.4(7)
C1 O1 Sm1 155.5(4)
C7 O2 Sm1 166.0(4)

loop_
_geom_bond_atom_site_label_1
_geom_bond_atom_site_label_2
_geom_bond_distance
N26 O17 1.148(12)
N26 O16 1.210(9)
N26 O18 1.272(13)
O1W Sm1 2.423(4)
O2W Sm1 2.463(6)
O3W Sm1 2.431(5)
O4W Sm1 2.429(4)
O5W Sm1 2.428(5)
N25 O15 1.227(8)
N25 O14 1.265(7)
N25 O13 1.283(7)
O13 Sm1 2.492(6)
O14 Sm1 2.658(5)
Sm1 O2 2.436(4)
Sm1 O1 2.463(4)
C1 O1 1.246(7)
C1 N1 1.354(8)
C1 N2 1.363(8)
C2 N3 1.450(8)
C2 N1 1.484(8)
C2 C37 1.510(10)
C2 C3 1.572(10)
C3 N4 1.472(8)
C3 N2 1.473(8)
C3 C38 1.494(11)
C4 O7 1.186(8)
C4 N3 1.356(9)
C4 N4 1.374(9)
C5 N5 1.424(7)
C5 N2 1.441(8)
C5 H5A 0.9700
C5 H5B 0.9700
C6 N4 1.443(8)
C6 N7 1.467(9)
C6 H6A 0.9700
C6 H6B 0.9700
C7 O2 1.230(7)
C7 N5 1.355(8)
C7 N6 1.365(8)
C8 N7 1.462(8)
C8 N5 1.470(8)
C8 C39 1.502(10)
C8 C9 1.616(9)
C9 N8 1.415(8)
C9 N6 1.484(8)
C9 C40 1.544(10)
C10 O8 1.212(7)
C10 N8 1.339(8)
C10 N7 1.384(8)
C11 N9 1.438(8)
C11 N6 1.472(8)
C11 H11A 0.9700
C11 H11B 0.9700
C12 N11 1.423(11)
C12 N8 1.473(9)
C12 H12A 0.9700
C12 H12B 0.9700
C13 O3 1.198(7)
C13 N10 1.358(9)
C13 N9 1.402(9)
C14 N11 1.449(8)
C14 N9 1.452(8)
C14 C15 1.546(9)
C14 H14 0.9800
C15 N10 1.438(8)
C15 N12 1.454(7)
C15 H15 0.9800
C16 O9 1.215(8)
C16 N12 1.373(9)
C16 N11 1.378(10)
C17 N13 1.457(9)
C17 N10 1.458(10)
C17 H17A 0.9700
C17 H17B 0.9700
C18 N15 1.428(9)
C18 N12 1.474(9)
C18 H18A 0.9700
C18 H18B 0.9700
C19 O4 1.196(7)
C19 N14 1.364(9)
C19 N13 1.382(9)
C20 N13 1.456(8)
C20 N15 1.460(9)
C20 C21 1.582(9)
C20 H20 0.9800
C21 N14 1.415(8)
C21 N16 1.451(9)
C21 H21 0.9800
C22 O10 1.242(8)
C22 N16 1.346(9)
C22 N15 1.364(9)
C23 N17 1.448(9)
C23 N14 1.451(9)
C23 H23A 0.9700
C23 H23B 0.9700
C24 N19 1.431(8)
C24 N16 1.459(8)
C24 H24A 0.9700
C24 H24B 0.9700
C25 O5 1.229(8)
C25 N18 1.344(9)
C25 N17 1.356(9)
C26 N17 1.440(8)
C26 N19 1.442(9)
C26 C27 1.546(10)
C26 H26 0.9800
C27 N18 1.449(9)
C27 N20 1.457(9)
C27 H27 0.9800
C28 O11 1.203(9)
C28 N20 1.354(9)
C28 N19 1.401(10)
C29 N21 1.443(9)
C29 N18 1.483(9)
C29 H29A 0.9700
C29 H29B 0.9700
C30 N20 1.426(9)
C30 N23 1.457(9)
C30 H30A 0.9700
C30 H30B 0.9700
C31 O6 1.214(7)
C31 N21 1.343(9)
C31 N22 1.382(9)
C32 N23 1.447(8)
C32 N21 1.452(8)
C32 C33 1.544(11)
C32 H32 0.9800
C33 N24 1.429(9)
C33 N22 1.464(8)
C33 H33 0.9800
C34 O12 1.222(9)
C34 N24 1.364(10)
C34 N23 1.368(9)
C35 N22 1.438(9)
C35 N1 1.474(8)
C35 H35A 0.9700
C35 H35B 0.9700
C36 N24 1.468(9)
C36 N3 1.472(9)
C36 H36A 0.9700
C36 H36B 0.9700
C37 H37A 0.9600
C37 H37B 0.9600
C37 H37C 0.9600
C38 H38A 0.9600
C38 H38B 0.9600
C38 H38C 0.9600
C39 H39A 0.9600
C39 H39B 0.9600
C39 H39C 0.9600
C40 H40A 0.9600
C40 H40B 0.9600
C40 H40C 0.9600

loop_
_platon_squeeze_void_nr
_platon_squeeze_void_average_x
_platon_squeeze_void_average_y
_platon_squeeze_void_average_z
_platon_squeeze_void_volume
_platon_squeeze_void_count_electrons
_platon_squeeze_void_content
1 0.067 0.484 0.377 28 7 ' '
2 0.118 0.521 0.876 16 8 ' '
3 0.225 0.061 0.848 104 27 ' '
4 0.275 0.061 0.348 104 27 ' '
5 0.215 0.219 0.572 20 10 ' '
6 0.218 0.389 0.557 14 9 ' '
7 0.284 0.219 0.072 20 10 ' '
8 0.282 0.389 0.057 14 9 ' '
9 0.433 0.484 0.877 28 7 ' '
10 0.381 0.521 0.376 16 8 ' '
11 0.567 0.984 0.123 28 7 ' '
12 0.619 0.021 0.624 16 8 ' '
13 0.725 0.561 0.652 104 27 ' '
14 0.775 0.561 0.152 104 27 ' '
15 0.715 0.719 0.928 20 10 ' '
16 0.718 0.889 0.943 14 9 ' '
17 0.785 0.719 0.428 20 10 ' '
18 0.782 0.889 0.443 14 9 ' '
19 0.933 -0.016 0.623 28 7 ' '
20 0.881 0.021 0.124 16 8 ' '
